data_7233961
loop_
_publ_author_name
'Sung Jin Park'
'Hyeon Mo Cho'
'Myong Euy Lee'
'Miyoung Kim'
'Kwenwoo Han'
'Seunghee Hong'
'Sanghak Lim'
'Hansong Lee'
'Byeonggyu Hwang'
'Sang Kyun Kim'
'Sangdeok Shim'
'Philjae Kang'
'Moon-Gun Choi'

_publ_section_title
;
 Soluble polycyclosilane-polysiloxane hybrid material and silicon thin
 film with optical properties at 193 nm and etch selectivity
;
_journal_name_full 'Journal of Materials Chemistry C'
_journal_page_first 239
_journal_page_last 242
_journal_paper_doi 10.1039/C4TC01917B
_journal_volume 3
_journal_year 2015
_chemical_formula_moiety 'C6 H18 Cl6 Si6'
_chemical_formula_sum 'C6 H18 Cl6 Si6'
_chemical_formula_weight 471.44
_space_group_crystal_system monoclinic
_space_group_IT_number 15
_space_group_name_Hall '-C 2yc'
_space_group_name_H-M_alt 'C 1 2/c 1'
_atom_sites_solution_hydrogens geom
_atom_sites_solution_primary direct
_cell_angle_alpha 90
_cell_angle_beta 109.717(4)
_cell_angle_gamma 90
_cell_formula_units_Z 4
_cell_length_a 17.7183(15)
_cell_length_b 9.8193(8)
_cell_length_c 13.5232(12)
_cell_measurement_reflns_used 8059
_cell_measurement_temperature 100
_cell_measurement_theta_max 28.38
_cell_measurement_theta_min 2.44
_cell_volume 2214.8(3)
_computing_molecular_graphics
;
O. V. Dolomanov, L. J. Bourhis, R. J. Gildea, J. A. K. Howard and H. Puschmann,
OLEX2: a complete structure solution, refinement and analysis program.
J. Appl. Cryst. (2009). 42, 339-341.
;
_computing_publication_material
;
O. V. Dolomanov, L. J. Bourhis, R. J. Gildea, J. A. K. Howard and H. Puschmann,
OLEX2: a complete structure solution, refinement and analysis program.
J. Appl. Cryst. (2009). 42, 339-341.
;
_computing_structure_refinement
;
XL, G.M. Sheldrick, Acta Cryst.
(2008). A64, 112-122
;
_computing_structure_solution
;
XS, G.M. Sheldrick, Acta Cryst.
(2008). A64, 112-122
;
_diffrn_ambient_temperature 100.0
_diffrn_measured_fraction_theta_full 1.000
_diffrn_measured_fraction_theta_max 1.000
_diffrn_measurement_device_type 'Bruker APEX-II CCD'
_diffrn_measurement_method '\f and \w scans'
_diffrn_radiation_type 'Mo K\a'
_diffrn_radiation_wavelength 0.71073
_diffrn_reflns_av_unetI/netI 0.0213
_diffrn_reflns_Laue_measured_fraction_full 1.000
_diffrn_reflns_Laue_measured_fraction_max 1.000
_diffrn_reflns_limit_h_max 20
_diffrn_reflns_limit_h_min -22
_diffrn_reflns_limit_k_max 12
_diffrn_reflns_limit_k_min 0
_diffrn_reflns_limit_l_max 16
_diffrn_reflns_limit_l_min 0
_diffrn_reflns_number 2316
_diffrn_reflns_point_group_measured_fraction_full 1.000
_diffrn_reflns_point_group_measured_fraction_max 1.000
_diffrn_reflns_theta_full 25.242
_diffrn_reflns_theta_max 26.362
_diffrn_reflns_theta_min 2.407
_diffrn_standards_number 0
_exptl_absorpt_coefficient_mu 1.085
_exptl_absorpt_correction_T_max 0.745688
_exptl_absorpt_correction_T_min 0.641151
_exptl_absorpt_correction_type multi-scan
_exptl_absorpt_process_details
;
 TWINABS-2012/1 (Bruker,2012) was used for absorption correction.
For component 1:
 wR2(int) was 0.0558 before and 0.0460 after correction.
 The Ratio of minimum to maximum transmission is 0.86.
 The \l/2 correction factor is Not present
For component 2:
 wR2(int) was 0.0648 before and 0.0549 after correction.
 The Ratio of minimum to maximum transmission is 0.86.
 The \l/2 correction factor is Not present
Final HKLF 4 output contains 48429 reflections, Rint = 0.0439
 (27930 with I > 3sig(I), Rint = 0.0338)
;
_exptl_crystal_colour 'clear whitish colourless'
_exptl_crystal_colour_lustre clear
_exptl_crystal_colour_modifier whitish
_exptl_crystal_colour_primary colourless
_exptl_crystal_density_diffrn 1.414
_exptl_crystal_description block
_exptl_crystal_F_000 960
_exptl_crystal_size_max 0.1
_exptl_crystal_size_mid 0.09
_exptl_crystal_size_min 0.07
_refine_diff_density_max 0.819
_refine_diff_density_min -0.530
_refine_diff_density_rms 0.108
_refine_ls_extinction_coef .
_refine_ls_extinction_method none
_refine_ls_goodness_of_fit_ref 1.143
_refine_ls_hydrogen_treatment constr
_refine_ls_matrix_type full
_refine_ls_number_parameters 108
_refine_ls_number_reflns 2316
_refine_ls_number_restraints 103
_refine_ls_restrained_S_all 1.158
_refine_ls_R_factor_all 0.0555
_refine_ls_R_factor_gt 0.0506
_refine_ls_shift/su_max 0.000
_refine_ls_shift/su_mean 0.000
_refine_ls_structure_factor_coef Fsqd
_refine_ls_weighting_details 'w=1/[\s^2^(Fo^2^)+(0.0627P)^2^+12.9135P] where P=(Fo^2^+2Fc^2^)/3'
_refine_ls_weighting_scheme calc
_refine_ls_wR_factor_gt 0.1353
_refine_ls_wR_factor_ref 0.1391
_reflns_Friedel_coverage 0.000
_reflns_Friedel_fraction_full .
_reflns_Friedel_fraction_max .
_reflns_number_gt 2181
_reflns_number_total 2316
_reflns_threshold_expression 'I > 2\s(I)'
_cod_data_source_file 1000001.cif
_cod_data_source_block PCOD1000001
_cod_database_code 7233961
_olex2_refinement_description
;
1. Others
 Fixed Uiso: H1"A(0.068) H1"B(0.068) H1"C(0.068) H2'A(0.029) H2'B(0.029)
 H2'C(0.029) H3'A(0.059) H3'B(0.059) H3'C(0.059) H1A(0.033) H1B(0.033)
 H1C(0.033) H2A(0.086) H2B(0.086) H2C(0.086) H3A(0.075) H3B(0.075) H3C(0.075)
 Fixed X: H1"A(0.1872) H1"B(0.1313) H1"C(0.2237) H2'A(0.3309) H2'B(0.423)
 H2'C(0.3589) H3'A(0.491) H3'B(0.5202) H3'C(0.4882) H1A(0.2278) H1B(0.1348)
 H1C(0.1912) H2A(0.4028) H2B(0.464) H2C(0.3878) H3A(0.3306) H3B(0.4105)
 H3C(0.4162)
 Fixed Y: H1"A(0.0363) H1"B(-0.0756) H1"C(-0.1086) H2'A(0.195) H2'B(0.155)
 H2'C(0.0399) H3'A(0.44) H3'B(0.2852) H3'C(0.3634) H1A(-0.1971) H1B(-0.1572)
 H1C(-0.1033) H2A(-0.1259) H2B(-0.0364) H2C(-0.1048) H3A(0.2607) H3B(0.1737)
 H3C(0.3343)
 Fixed Z: H1"A(-0.1856) H1"B(-0.1588) H1"C(-0.1395) H2'A(0.2369) H2'B(0.261)
 H2'C(0.2607) H3'A(0.0514) H3'B(0.0727) H3'C(0.1546) H1A(0.0654) H1B(0.0224)
 H1C(0.1348) H2A(0.1349) H2B(0.0981) H2C(0.0124) H3A(-0.179) H3B(-0.1266) H3C(-
 0.1428)
;

loop_
_space_group_symop_operation_xyz
'x, y, z'
'-x, y, -z+1/2'
'x+1/2, y+1/2, z'
'-x+1/2, y+1/2, -z+1/2'
'-x, -y, -z'
'x, -y, z-1/2'
'-x+1/2, -y+1/2, -z'
'x+1/2, -y+1/2, z-1/2'

loop_
_atom_site_label
_atom_site_type_symbol
_atom_site_fract_x
_atom_site_fract_y
_atom_site_fract_z
_atom_site_U_iso_or_equiv
_atom_site_adp_type
_atom_site_occupancy
_atom_site_site_symmetry_order
_atom_site_calc_flag
_atom_site_refinement_flags_posn
_atom_site_refinement_flags_adp
_atom_site_refinement_flags_occupancy
_atom_site_disorder_assembly
_atom_site_disorder_group
Si1 Si 0.21314(7) 0.03151(11) -0.00095(9) 0.0197(3) Uani 1 1 d . U . . .
Si2 Si 0.34674(7) 0.09483(12) 0.08196(9) 0.0205(3) Uani 1 1 d . U . . .
Si3 Si 0.37692(7) 0.29261(12) 0.00640(10) 0.0229(3) Uani 1 1 d . U . . .
Cl1 Cl 0.2016(3) -0.0164(5) -0.1492(3) 0.0455(11) Uani 0.494(4) 1 d . U P A 1
C1" C 0.1856(16) -0.037(3) -0.1375(14) 0.0455(11) Uani 0.506(4) 1 d . U P A 2
H1"A H 0.1872 0.0363 -0.1856 0.068 Uiso 0.506(4) 1 calc GR . P A 2
H1"B H 0.1313 -0.0756 -0.1588 0.068 Uiso 0.506(4) 1 calc GR . P A 2
H1"C H 0.2237 -0.1086 -0.1395 0.068 Uiso 0.506(4) 1 calc GR . P A 2
Cl2 Cl 0.3567(3) 0.1378(6) 0.2363(3) 0.0196(8) Uani 0.494(4) 1 d . U P A 1
Cl3 Cl 0.4874(3) 0.3593(9) 0.0999(4) 0.0392(11) Uani 0.506(4) 1 d . U P A 2
C2' C 0.3674(15) 0.125(3) 0.2278(13) 0.0196(8) Uani 0.506(4) 1 d . U P A 2
H2'A H 0.3309 0.1950 0.2369 0.029 Uiso 0.506(4) 1 calc GR . P A 2
H2'B H 0.4230 0.1550 0.2610 0.029 Uiso 0.506(4) 1 calc GR . P A 2
H2'C H 0.3589 0.0399 0.2607 0.029 Uiso 0.506(4) 1 calc GR . P A 2
C3' C 0.4816(14) 0.352(4) 0.080(3) 0.0392(11) Uani 0.494(4) 1 d . U P A 1
H3'A H 0.4910 0.4400 0.0514 0.059 Uiso 0.494(4) 1 calc GR . P A 1
H3'B H 0.5202 0.2852 0.0727 0.059 Uiso 0.494(4) 1 calc GR . P A 1
H3'C H 0.4882 0.3634 0.1546 0.059 Uiso 0.494(4) 1 calc GR . P A 1
C1 C 0.1888(18) -0.125(2) 0.0631(17) 0.0220(7) Uani 0.494(4) 1 d . U P A 1
H1A H 0.2278 -0.1971 0.0654 0.033 Uiso 0.494(4) 1 calc GR . P A 1
H1B H 0.1348 -0.1572 0.0224 0.033 Uiso 0.494(4) 1 calc GR . P A 1
H1C H 0.1912 -0.1033 0.1348 0.033 Uiso 0.494(4) 1 calc GR . P A 1
C2 C 0.4076(16) -0.062(2) 0.082(3) 0.0573(13) Uani 0.494(4) 1 d . U P A 1
H2A H 0.4028 -0.1259 0.1349 0.086 Uiso 0.494(4) 1 calc GR . P A 1
H2B H 0.4640 -0.0364 0.0981 0.086 Uiso 0.494(4) 1 calc GR . P A 1
H2C H 0.3878 -0.1048 0.0124 0.086 Uiso 0.494(4) 1 calc GR . P A 1
C3 C 0.384(2) 0.262(4) -0.1263(18) 0.0499(14) Uani 0.506(4) 1 d . U P A 2
H3A H 0.3306 0.2607 -0.1790 0.075 Uiso 0.506(4) 1 calc GR . P A 2
H3B H 0.4105 0.1737 -0.1266 0.075 Uiso 0.506(4) 1 calc GR . P A 2
H3C H 0.4162 0.3343 -0.1428 0.075 Uiso 0.506(4) 1 calc GR . P A 2
Cl1' Cl 0.1904(3) -0.1266(5) 0.0855(3) 0.0220(7) Uani 0.506(4) 1 d . U P A 2
Cl2' Cl 0.4211(3) -0.0508(5) 0.0666(6) 0.0573(13) Uani 0.506(4) 1 d . U P A 2
Cl3' Cl 0.3709(5) 0.2375(7) -0.1408(4) 0.0499(14) Uani 0.494(4) 1 d . U P A 1

loop_
_atom_site_aniso_label
_atom_site_aniso_U_11
_atom_site_aniso_U_22
_atom_site_aniso_U_33
_atom_site_aniso_U_23
_atom_site_aniso_U_13
_atom_site_aniso_U_12
Si1 0.0177(5) 0.0176(5) 0.0219(6) -0.0012(4) 0.0042(4) 0.0007(4)
Si2 0.0162(5) 0.0199(5) 0.0244(6) 0.0035(5) 0.0054(5) 0.0022(4)
Si3 0.0173(5) 0.0241(6) 0.0281(6) 0.0079(5) 0.0086(5) 0.0048(4)
Cl1 0.055(3) 0.054(2) 0.0267(14) -0.0083(14) 0.0124(12) 0.0036(17)
C1" 0.055(3) 0.054(2) 0.0267(14) -0.0083(14) 0.0124(12) 0.0036(17)
Cl2 0.0225(17) 0.0257(15) 0.0100(10) -0.0023(9) 0.0045(8) -0.0050(12)
Cl3 0.0121(12) 0.0469(16) 0.048(3) 0.024(2) -0.0038(13) -0.0053(10)
C2' 0.0225(17) 0.0257(15) 0.0100(10) -0.0023(9) 0.0045(8) -0.0050(12)
C3' 0.0121(12) 0.0469(16) 0.048(3) 0.024(2) -0.0038(13) -0.0053(10)
C1 0.0236(9) 0.0164(8) 0.026(2) 0.0075(12) 0.0082(15) -0.0009(6)
C2 0.033(2) 0.0385(14) 0.104(3) 0.0058(16) 0.0272(17) 0.0097(14)
C3 0.075(4) 0.048(3) 0.0386(19) 0.0141(15) 0.035(2) 0.030(2)
Cl1' 0.0236(9) 0.0164(8) 0.026(2) 0.0075(12) 0.0082(15) -0.0009(6)
Cl2' 0.033(2) 0.0385(14) 0.104(3) 0.0058(16) 0.0272(17) 0.0097(14)
Cl3' 0.075(4) 0.048(3) 0.0386(19) 0.0141(15) 0.035(2) 0.030(2)

loop_
_atom_type_symbol
_atom_type_description
_atom_type_scat_dispersion_real
_atom_type_scat_dispersion_imag
_atom_type_scat_source
C C 0.0033 0.0016 'International Tables Vol C Tables 4.2.6.8 and 6.1.1.4'
H H 0.0000 0.0000 'International Tables Vol C Tables 4.2.6.8 and 6.1.1.4'
Cl Cl 0.1484 0.1585 'International Tables Vol C Tables 4.2.6.8 and 6.1.1.4'
Si Si 0.0817 0.0704 'International Tables Vol C Tables 4.2.6.8 and 6.1.1.4'

loop_
_geom_angle_atom_site_label_1
_geom_angle_atom_site_label_2
_geom_angle_atom_site_label_3
_geom_angle
_geom_angle_site_symmetry_1
_geom_angle_site_symmetry_3
Si2 Si1 Si3 112.91(6) . 7
Cl1 Si1 Si2 106.74(15) . .
Cl1 Si1 Si3 107.72(18) . 7
C1" Si1 Si2 117.1(8) . .
C1" Si1 Si3 106.7(9) . 7
C1" Si1 Cl1' 104.6(8) . .
C1 Si1 Si2 110.4(9) . .
C1 Si1 Si3 111.0(9) . 7
C1 Si1 Cl1 107.8(7) . .
Cl1' Si1 Si2 106.76(16) . .
Cl1' Si1 Si3 108.19(17) . 7
Si1 Si2 Si3 110.81(6) . .
Cl2 Si2 Si1 105.38(15) . .
Cl2 Si2 Si3 108.41(18) . .
C2' Si2 Si1 110.4(8) . .
C2' Si2 Si3 109.4(9) . .
C2' Si2 Cl2' 108.4(8) . .
C2 Si2 Si1 105.7(9) . .
C2 Si2 Si3 117.6(8) . .
C2 Si2 Cl2 108.2(12) . .
Cl2' Si2 Si1 110.85(18) . .
Cl2' Si2 Si3 106.98(14) . .
Si1 Si3 Si2 111.92(6) 7 .
Cl3 Si3 Si1 106.5(3) . 7
Cl3 Si3 Si2 107.9(2) . .
C3' Si3 Si1 109.1(14) . 7
C3' Si3 Si2 111.0(12) . .
C3' Si3 Cl3' 108.6(12) . .
C3 Si3 Si1 111.1(13) . 7
C3 Si3 Si2 112.7(11) . .
C3 Si3 Cl3 106.4(12) . .
Cl3' Si3 Si1 110.9(3) . 7
Cl3' Si3 Si2 105.3(2) . .

loop_
_geom_bond_atom_site_label_1
_geom_bond_atom_site_label_2
_geom_bond_distance
_geom_bond_site_symmetry_2
Si1 Si2 2.3359(16) .
Si1 Si3 2.3356(16) 7
Si1 Cl1 2.001(4) .
Si1 C1" 1.869(15) .
Si1 C1 1.887(16) .
Si1 Cl1' 2.064(3) .
Si2 Si3 2.3390(16) .
Si2 Cl2 2.078(3) .
Si2 C2' 1.904(15) .
Si2 C2 1.878(16) .
Si2 Cl2' 2.002(4) .
Si3 Si1 2.3355(16) 7
Si3 Cl3 2.047(4) .
Si3 C3' 1.879(17) .
Si3 C3 1.868(17) .
Si3 Cl3' 2.030(4) .
